data_8107636
loop_
_publ_author_name
'Madanhire, Tatenda'
'Abrahams, Abubak'r'
'Hosten, Eric C.'
'Betz, Richard'

_publ_section_title
;
 Crystal structure of (E)-2-[(ortho-hydroxy)benzylidene]-2-(thiomethyl)-
 thionohydrazide, C9H10N2OS2
;
_journal_issue 1
_journal_name_full 'Zeitschrift f\"ur Kristallographie - New Crystal Structures'
_journal_page_first 13
_journal_page_last 14
_journal_paper_doi 10.1515/ncrs-2014-0223
_journal_volume 230
_journal_year 2015
_chemical_formula_sum 'C9 H10 N2 O S2'
_chemical_formula_weight 226.31
_chemical_name_common
;
(E)-2-[(ortho-hydroxy)benzylidene]-2-(thiomethyl)-
thionohydrazide
;
_space_group_IT_number 14
_space_group_name_Hall '-P 2yn'
_space_group_name_H-M_alt 'P 1 21/n 1'
_symmetry_cell_setting monoclinic
_symmetry_Int_Tables_number 14
_symmetry_space_group_name_Hall '-P 2yn'
_symmetry_space_group_name_H-M 'P 1 21/n 1'
_cell_angle_alpha 90.
_cell_angle_beta 98.364(3)
_cell_angle_gamma 90.
_cell_formula_units_Z 4
_cell_length_a 4.0727(2)
_cell_length_b 22.256(1)
_cell_length_c 11.4854(6)
_cell_volume 1029.99(9)
_diffrn_ambient_temperature 200
_diffrn_radiation_probe x-ray
_diffrn_radiation_type MoK\a
_diffrn_radiation_wavelength 0.71073
_exptl_absorpt_coefficient_mu 0.484
_exptl_crystal_density_diffrn 1.459
_exptl_crystal_density_method 'Not Measured'
_exptl_crystal_F_000 472
_refine_ls_number_parameters 133
_refine_ls_number_reflns 2075
_refine_ls_R_factor_gt 0.0295
_refine_ls_wR_factor_gt 0.0725
_cod_data_source_file Z-2015-13.cif
_cod_data_source_block 1
_cod_original_sg_symbol_H-M 'P 21/n'
_cod_database_code 8107636

loop_
_space_group_symop_id
_space_group_symop_operation_xyz
1 x,y,z
2 1/2-x,1/2+y,1/2-z
3 -x,-y,-z
4 1/2+x,1/2-y,1/2+z

loop_
_atom_site_aniso_label
_atom_site_aniso_U_11
_atom_site_aniso_U_22
_atom_site_aniso_U_33
_atom_site_aniso_U_23
_atom_site_aniso_U_13
_atom_site_aniso_U_12
S1 0.0366(2) 0.0314(2) 0.0213(2) -0.0018(2) 0.0086(1) 0.0010(2)
S2 0.0384(2) 0.0317(2) 0.0263(2) -0.0030(2) 0.0118(2) 0.0045(2)
O1 0.0605(8) 0.0427(7) 0.0230(5) 0.0060(5) 0.0131(5) 0.0192(6)
N1 0.0274(6) 0.0278(7) 0.0239(6) -0.0031(5) 0.0083(5) 0.0003(5)
N2 0.0334(7) 0.0305(7) 0.0217(6) -0.0009(5) 0.0103(5) 0.0027(5)
C1 0.0255(7) 0.0321(8) 0.0212(7) -0.0001(6) 0.0058(5) -0.0037(6)
C2 0.0223(6) 0.0301(8) 0.0230(7) -0.0043(6) 0.0057(5) -0.0044(6)
C3 0.0416(9) 0.0325(9) 0.0294(8) 0.0047(6) 0.0091(7) -0.0023(7)
C11 0.0221(7) 0.0267(7) 0.0238(7) 0.0005(6) 0.0039(5) -0.0034(6)
C12 0.0301(7) 0.0323(8) 0.0239(7) 0.0005(6) 0.0031(6) 0.0029(6)
C13 0.0431(9) 0.0430(10) 0.0273(8) -0.0058(7) 0.0037(7) 0.0097(8)
C14 0.0406(9) 0.0335(9) 0.0411(9) -0.0087(7) -0.0009(7) 0.0078(7)
C15 0.0363(8) 0.0293(8) 0.0394(9) 0.0057(7) -0.0016(7) 0.0007(7)
C16 0.0314(8) 0.0322(8) 0.0276(8) 0.0041(6) 0.0041(6) -0.0036(7)

loop_
_atom_site_label
_atom_site_type_symbol
_atom_site_thermal_displace_type
_atom_site_fract_x
_atom_site_fract_y
_atom_site_fract_z
_atom_site_occupancy
_atom_site_U_iso_or_equiv
_atom_site_calc_flag
_atom_site_refinement_flags
_atom_site_disorder_assembly
_atom_site_disorder_group
S1 S Uani 0.83650(10) -0.01781(2) 0.34494(3) 1.000 0.0293(1) . . . .
S2 S Uani 1.05750(10) -0.07438(2) 0.12969(3) 1.000 0.0314(1) . . . .
O1 O Uani 0.3952(3) 0.12956(6) 0.37128(9) 1.000 0.0414(4) . . . .
N1 N Uani 0.6168(3) 0.07533(6) 0.19190(10) 1.000 0.0259(4) . . . .
N2 N Uani 0.7688(3) 0.03019(6) 0.13730(10) 1.000 0.0279(4) . . . .
C1 C Uani 0.5060(3) 0.12014(7) 0.12730(10) 1.000 0.0260(4) . . . .
C2 C Uani 0.8851(3) -0.01866(7) 0.19660(10) 1.000 0.0249(4) . . . .
C3 C Uani 1.0087(4) -0.08893(7) 0.39510(10) 1.000 0.0341(5) . . . .
C11 C Uani 0.3417(3) 0.17010(7) 0.17410(10) 1.000 0.0241(4) . . . .
C12 C Uani 0.2943(4) 0.17354(7) 0.29260(10) 1.000 0.0289(4) . . . .
C13 C Uani 0.1412(4) 0.22347(8) 0.3324(2) 1.000 0.0379(5) . . . .
C14 C Uani 0.0376(4) 0.27024(8) 0.2574(2) 1.000 0.0391(5) . . . .
C15 C Uani 0.0807(4) 0.26760(7) 0.1402(2) 1.000 0.0357(5) . . . .
C16 C Uani 0.2275(4) 0.21775(7) 0.09940(10) 1.000 0.0304(5) . . . .
H1 H Uiso 0.53300 0.12030 0.04650 1.000 0.0310 . . . .
H1A H Uiso 0.48380 0.10170 0.33750 1.000 0.0620 . . . .
H2 H Uiso 0.804(5) 0.0364(9) 0.066(2) 1.000 0.049(6) . . . .
H3A H Uiso 0.90310 -0.12090 0.34430 1.000 0.0510 . . . .
H3B H Uiso 0.96920 -0.09580 0.47620 1.000 0.0510 . . . .
H3C H Uiso 1.24810 -0.08890 0.39230 1.000 0.0510 . . . .
H13 H Uiso 0.10730 0.22550 0.41240 1.000 0.0460 . . . .
H14 H Uiso -0.06410 0.30450 0.28630 1.000 0.0470 . . . .
H15 H Uiso 0.00970 0.29990 0.08860 1.000 0.0430 . . . .
H16 H Uiso 0.25200 0.21560 0.01850 1.000 0.0360 . . . .

loop_
_atom_type_symbol
_atom_type_description
_atom_type_scat_dispersion_real
_atom_type_scat_dispersion_imag
_atom_type_scat_source
C C 0.0033 0.0016 ' International Tables Vol C Tables 4.2.6.8 and 6.1.1.4'
H H 0.0000 0.0000 ' International Tables Vol C Tables 4.2.6.8 and 6.1.1.4'
N N 0.0061 0.0033 ' International Tables Vol C Tables 4.2.6.8 and 6.1.1.4'
O O 0.0106 0.0060 ' International Tables Vol C Tables 4.2.6.8 and 6.1.1.4'
S S 0.1246 0.1234 ' International Tables Vol C Tables 4.2.6.8 and 6.1.1.4'

loop_
_geom_angle_atom_site_label_1
_geom_angle_atom_site_label_2
_geom_angle_atom_site_label_3
_geom_angle
_geom_angle_site_symmetry_1
_geom_angle_site_symmetry_2
_geom_angle_site_symmetry_3
_geom_angle_publ_flag
C2 S1 C3 102.11(7) . . . yes
N2 N1 C1 116.51(11) . . . yes
C12 O1 H1A 110.00 . . . no
N1 N2 C2 120.79(11) . . . yes
N1 C1 C11 121.77(11) . . . yes
S1 C2 N2 114.08(10) . . . yes
S2 C2 N2 120.90(9) . . . yes
S1 C2 S2 125.02(9) . . . yes
N1 N2 H2 117.6(13) . . . no
C2 N2 H2 121.3(13) . . . no
C1 C11 C12 122.70(13) . . . no
C1 C11 C16 119.11(11) . . . no
C12 C11 C16 118.18(13) . . . no
C11 C12 C13 119.73(15) . . . no
O1 C12 C11 122.41(14) . . . yes
O1 C12 C13 117.86(13) . . . yes
C12 C13 C14 120.79(19) . . . no
C13 C14 C15 120.37(17) . . . no
C14 C15 C16 119.27(16) . . . no
C11 C16 C15 121.64(13) . . . no
N1 C1 H1 119.00 . . . no
C11 C1 H1 119.00 . . . no
S1 C3 H3A 109.00 . . . no
S1 C3 H3B 109.00 . . . no
S1 C3 H3C 109.00 . . . no
H3A C3 H3B 110.00 . . . no
H3A C3 H3C 109.00 . . . no
H3B C3 H3C 109.00 . . . no
C12 C13 H13 120.00 . . . no
C14 C13 H13 120.00 . . . no
C13 C14 H14 120.00 . . . no
C15 C14 H14 120.00 . . . no
C14 C15 H15 120.00 . . . no
C16 C15 H15 120.00 . . . no
C11 C16 H16 119.00 . . . no
C15 C16 H16 119.00 . . . no

loop_
_geom_bond_atom_site_label_1
_geom_bond_atom_site_label_2
_geom_bond_distance
_geom_bond_site_symmetry_1
_geom_bond_site_symmetry_2
_geom_bond_publ_flag
S1 C2 1.7437(12) . . yes
S1 C3 1.7921(16) . . yes
S2 C2 1.6669(15) . . yes
O1 C12 1.3548(18) . . yes
N1 N2 1.3779(18) . . yes
N1 C1 1.2850(19) . . yes
O1 H1A 0.8400 . . no
N2 C2 1.3328(19) . . yes
C1 C11 1.441(2) . . no
N2 H2 0.86(2) . . no
C11 C16 1.400(2) . . no
C11 C12 1.4043(16) . . no
C12 C13 1.384(2) . . no
C13 C14 1.378(3) . . no
C14 C15 1.384(3) . . no
C15 C16 1.375(2) . . no
C1 H1 0.9500 . . no
C3 H3A 0.9800 . . no
C3 H3B 0.9800 . . no
C3 H3C 0.9800 . . no
C13 H13 0.9500 . . no
C14 H14 0.9500 . . no
C15 H15 0.9500 . . no
C16 H16 0.9500 . . no

loop_
_geom_hbond_atom_site_label_D
_geom_hbond_atom_site_label_H
_geom_hbond_atom_site_label_A
_geom_hbond_distance_DH
_geom_hbond_distance_HA
_geom_hbond_distance_DA
_geom_hbond_angle_DHA
_geom_hbond_site_symmetry_A
_geom_hbond_publ_flag
O1 H1A N1 0.8400 1.9200 2.6565(17) 145.00 . yes
N2 H2 S2 0.86(2) 2.54(2) 3.3915(12) 169.1(18) 3_755 yes
C3 H3B O1 0.9800 2.5700 3.4652(18) 152.00 3_656 yes

loop_
_geom_torsion_atom_site_label_1
_geom_torsion_atom_site_label_2
_geom_torsion_atom_site_label_3
_geom_torsion_atom_site_label_4
_geom_torsion
_geom_torsion_site_symmetry_1
_geom_torsion_site_symmetry_2
_geom_torsion_site_symmetry_3
_geom_torsion_site_symmetry_4
_geom_torsion_publ_flag
C3 S1 C2 S2 -0.64(11) . . . . no
C3 S1 C2 N2 179.03(11) . . . . no
C1 N1 N2 C2 -178.56(13) . . . . no
N2 N1 C1 C11 179.89(12) . . . . no
N1 N2 C2 S1 -1.79(17) . . . . no
N1 N2 C2 S2 177.90(10) . . . . no
N1 C1 C11 C12 0.6(2) . . . . no
N1 C1 C11 C16 179.75(13) . . . . no
C1 C11 C12 O1 -1.1(2) . . . . no
C1 C11 C12 C13 178.52(14) . . . . no
C16 C11 C12 O1 179.75(14) . . . . no
C16 C11 C12 C13 -0.7(2) . . . . no
C1 C11 C16 C15 -177.44(14) . . . . no
C12 C11 C16 C15 1.8(2) . . . . no
O1 C12 C13 C14 178.93(15) . . . . no
C11 C12 C13 C14 -0.7(2) . . . . no
C12 C13 C14 C15 1.0(3) . . . . no
C13 C14 C15 C16 0.1(3) . . . . no
C14 C15 C16 C11 -1.5(2) . . . . no
